data_2242616
loop_
_publ_author_name
'Morjan, Rami Y.'
'El-Kurdi, Said M.'
'Azarah, Jannat N.'
'Eleiwa, Neda A.'
'Abu-Teim, Omar S.'
'Awadallah, Adel M.'
'Raftery, James'
'Gardiner, John M.'

_publ_section_title
;
 Inversion dimers dominate the crystal packing in the structure of
 trimethyl citrate (trimethyl 2-hydroxypropane-1,2,3-tricarboxylate)
;
_journal_coeditor_code SJ5563
_journal_issue 9
_journal_name_full 'Acta Crystallographica Section E'
_journal_page_first 1362
_journal_page_last 1365
_journal_paper_doi 10.1107/S2056989018011222
_journal_volume 74
_journal_year 2018
_chemical_formula_iupac 'C9 H14 O7'
_chemical_formula_moiety 'C9 H14 O7'
_chemical_formula_sum 'C9 H14 O7'
_chemical_formula_weight 234.20
_chemical_name_common
;
Trimethyl citrate
;
_chemical_name_systematic
;
Trimethyl 2-hydroxypropane-1,2,3-tricarboxylate
;
_space_group_crystal_system triclinic
_space_group_IT_number 2
_space_group_name_Hall '-P 1'
_space_group_name_H-M_alt 'P -1'
_symmetry_space_group_name_Hall '-P 1'
_symmetry_space_group_name_H-M 'P -1'
_atom_sites_solution_hydrogens mixed
_audit_creation_method SHELXL-2018/1
_cell_angle_alpha 109.9150(10)
_cell_angle_beta 92.8320(10)
_cell_angle_gamma 104.4930(10)
_cell_formula_units_Z 2
_cell_length_a 7.8428(3)
_cell_length_b 8.0256(3)
_cell_length_c 9.3965(3)
_cell_measurement_reflns_used 3559
_cell_measurement_temperature 150(2)
_cell_measurement_theta_max 72.29
_cell_measurement_theta_min 5.06
_cell_volume 532.46(3)
_computing_cell_refinement
;
SAINT (Bruker, 2003)
;
_computing_data_collection
;
APEX2 (Bruker, 2003)
;
_computing_data_reduction
;
SAINT (Bruker, 2003)
;
_computing_molecular_graphics
;
Mercury (Macrae <i>et al.</i>, 2008)
;
_computing_publication_material
;
SHELXL2018 (Sheldrick, 2015), PLATON (Spek, 2009),
publCIF (Westrip 2010) and WinGX (Farrugia 2012)
;
_computing_structure_refinement
;
SHELXL2018 (Sheldrick, 2015)
;
_computing_structure_solution
;
SHELXS97 (Sheldrick, 2008)
;
_diffrn_ambient_temperature 150(2)
_diffrn_measured_fraction_theta_full 0.956
_diffrn_measured_fraction_theta_max 0.946
_diffrn_measurement_device_type 'Bruker APEXII CCD'
_diffrn_measurement_method '\f and \w scans'
_diffrn_radiation_type CuK\a
_diffrn_radiation_wavelength 1.54178
_diffrn_reflns_av_R_equivalents 0.0296
_diffrn_reflns_limit_h_max 9
_diffrn_reflns_limit_h_min -9
_diffrn_reflns_limit_k_max 9
_diffrn_reflns_limit_k_min -9
_diffrn_reflns_limit_l_max 11
_diffrn_reflns_limit_l_min -11
_diffrn_reflns_number 4914
_diffrn_reflns_theta_full 67.679
_diffrn_reflns_theta_max 72.282
_diffrn_reflns_theta_min 5.062
_exptl_absorpt_coefficient_mu 1.107
_exptl_absorpt_correction_T_max 0.897
_exptl_absorpt_correction_T_min 0.769282
_exptl_absorpt_correction_type multi-scan
_exptl_absorpt_process_details
;
(SADABS; Bruker, 2001)
;
_exptl_crystal_colour colourless
_exptl_crystal_density_diffrn 1.461
_exptl_crystal_density_method 'not measured'
_exptl_crystal_description block
_exptl_crystal_F_000 248
_exptl_crystal_size_max 0.240
_exptl_crystal_size_mid 0.160
_exptl_crystal_size_min 0.100
_refine_diff_density_max 0.299
_refine_diff_density_min -0.276
_refine_ls_extinction_method none
_refine_ls_goodness_of_fit_ref 1.081
_refine_ls_hydrogen_treatment mixed
_refine_ls_matrix_type full
_refine_ls_number_parameters 151
_refine_ls_number_reflns 1989
_refine_ls_number_restraints 0
_refine_ls_restrained_S_all 1.081
_refine_ls_R_factor_all 0.0401
_refine_ls_R_factor_gt 0.0383
_refine_ls_shift/su_max 0.000
_refine_ls_shift/su_mean 0.000
_refine_ls_structure_factor_coef Fsqd
_refine_ls_weighting_details 'w=1/[\s^2^(Fo^2^)+(0.0525P)^2^+0.2284P] where P=(Fo^2^+2Fc^2^)/3'
_refine_ls_weighting_scheme calc
_refine_ls_wR_factor_gt 0.1034
_refine_ls_wR_factor_ref 0.1099
_reflns_number_gt 1873
_reflns_number_total 1989
_reflns_threshold_expression 'I > 2\s(I)'
_cod_data_source_file sj5563sup1.cif
_cod_data_source_block I
_cod_database_code 2242616
_shelx_space_group_comment
;
The symmetry employed for this shelxl refinement is uniquely defined
by the following loop, which should always be used as a source of
symmetry information in preference to the above space-group names.
They are only intended as comments.
;
_shelx_estimated_absorpt_t_min 0.777
_shelx_estimated_absorpt_t_max 0.897

loop_
_space_group_symop_operation_xyz
'x, y, z'
'-x, -y, -z'

loop_
_atom_site_type_symbol
_atom_site_label
_atom_site_fract_x
_atom_site_fract_y
_atom_site_fract_z
_atom_site_U_iso_or_equiv
_atom_site_adp_type
_atom_site_calc_flag
_atom_site_occupancy
C C1 0.0409(2) -0.2623(3) 0.7299(2) 0.0381(4) Uani d 1
H H1A -0.005169 -0.376371 0.639926 0.057 Uiso calc 1
H H1B -0.050722 -0.248183 0.796766 0.057 Uiso calc 1
H H1C 0.146568 -0.268417 0.785887 0.057 Uiso calc 1
C C2 0.22424(19) -0.0992(2) 0.60115(16) 0.0219(3) Uani d 1
C C3 0.26796(18) 0.0716(2) 0.56095(16) 0.0207(3) Uani d 1
H H3A 0.160716 0.074354 0.502631 0.025 Uiso calc 1
H H3B 0.361749 0.065717 0.494144 0.025 Uiso calc 1
C C4 0.33242(18) 0.25094(19) 0.70328(15) 0.0186(3) Uani d 1
C C5 0.40405(19) 0.4110(2) 0.64816(16) 0.0212(3) Uani d 1
H H5A 0.503632 0.387793 0.590925 0.025 Uiso calc 1
H H5B 0.308690 0.413571 0.576515 0.025 Uiso calc 1
C C6 0.46821(18) 0.5968(2) 0.77536(16) 0.0207(3) Uani d 1
C C7 0.6601(2) 0.8984(2) 0.8491(2) 0.0328(4) Uani d 1
H H7A 0.565562 0.957176 0.844474 0.049 Uiso calc 1
H H7B 0.768047 0.965634 0.821830 0.049 Uiso calc 1
H H7C 0.685307 0.900853 0.953140 0.049 Uiso calc 1
C C8 0.18196(18) 0.28329(18) 0.79919(16) 0.0196(3) Uani d 1
C C9 -0.0983(2) 0.3424(2) 0.80083(18) 0.0269(3) Uani d 1
H H9A -0.130073 0.261138 0.858908 0.040 Uiso calc 1
H H9B -0.201720 0.322531 0.727756 0.040 Uiso calc 1
H H9C -0.061107 0.471599 0.871360 0.040 Uiso calc 1
O O1 0.08823(14) -0.10558(15) 0.68144(14) 0.0288(3) Uani d 1
O O2 0.30055(15) -0.21698(16) 0.56613(13) 0.0314(3) Uani d 1
O O3 0.47114(14) 0.22946(16) 0.79070(12) 0.0238(3) Uani d 1
H H3 0.472(3) 0.284(3) 0.880(3) 0.036 Uiso d 1
O O4 0.60317(14) 0.70848(14) 0.74259(12) 0.0262(3) Uani d 1
O O5 0.40234(14) 0.64142(15) 0.89107(12) 0.0286(3) Uani d 1
O O6 0.04717(13) 0.30097(14) 0.71842(11) 0.0220(3) Uani d 1
O O7 0.18789(15) 0.29190(16) 0.92982(12) 0.0277(3) Uani d 1

loop_
_atom_site_aniso_label
_atom_site_aniso_U_11
_atom_site_aniso_U_22
_atom_site_aniso_U_33
_atom_site_aniso_U_12
_atom_site_aniso_U_13
_atom_site_aniso_U_23
C1 0.0306(9) 0.0363(9) 0.0600(12) 0.0126(7) 0.0154(8) 0.0297(9)
C2 0.0185(7) 0.0249(7) 0.0202(7) 0.0083(6) -0.0007(6) 0.0046(6)
C3 0.0189(7) 0.0253(7) 0.0174(7) 0.0085(6) 0.0025(5) 0.0056(6)
C4 0.0160(6) 0.0241(7) 0.0160(6) 0.0075(5) 0.0018(5) 0.0064(5)
C5 0.0198(7) 0.0260(7) 0.0179(7) 0.0071(6) 0.0045(5) 0.0076(6)
C6 0.0164(6) 0.0254(7) 0.0209(7) 0.0074(5) -0.0007(5) 0.0088(6)
C7 0.0347(9) 0.0226(8) 0.0398(9) 0.0053(6) 0.0003(7) 0.0123(7)
C8 0.0194(7) 0.0188(6) 0.0200(7) 0.0062(5) 0.0039(6) 0.0055(5)
C9 0.0188(7) 0.0300(8) 0.0304(8) 0.0102(6) 0.0073(6) 0.0065(6)
O1 0.0232(5) 0.0287(6) 0.0427(7) 0.0120(4) 0.0118(5) 0.0189(5)
O2 0.0350(6) 0.0325(6) 0.0339(6) 0.0205(5) 0.0107(5) 0.0124(5)
O3 0.0214(5) 0.0358(6) 0.0168(5) 0.0152(4) 0.0022(4) 0.0078(4)
O4 0.0247(5) 0.0243(5) 0.0306(6) 0.0053(4) 0.0054(4) 0.0121(4)
O5 0.0255(6) 0.0327(6) 0.0213(5) 0.0058(5) 0.0045(4) 0.0037(4)
O6 0.0166(5) 0.0272(5) 0.0212(5) 0.0093(4) 0.0026(4) 0.0054(4)
O7 0.0326(6) 0.0366(6) 0.0221(5) 0.0174(5) 0.0112(4) 0.0145(5)

loop_
_atom_type_symbol
_atom_type_description
_atom_type_scat_dispersion_real
_atom_type_scat_dispersion_imag
_atom_type_scat_source
C C 0.0181 0.0091 'International Tables Vol C Tables 4.2.6.8 and 6.1.1.4'
H H 0.0000 0.0000 'International Tables Vol C Tables 4.2.6.8 and 6.1.1.4'
O O 0.0492 0.0322 'International Tables Vol C Tables 4.2.6.8 and 6.1.1.4'

loop_
_geom_angle_atom_site_label_1
_geom_angle_atom_site_label_2
_geom_angle_atom_site_label_3
_geom_angle
O1 C1 H1A 109.5
O1 C1 H1B 109.5
H1A C1 H1B 109.5
O1 C1 H1C 109.5
H1A C1 H1C 109.5
H1B C1 H1C 109.5
O2 C2 O1 123.32(14)
O2 C2 C3 125.04(13)
O1 C2 C3 111.64(12)
C2 C3 C4 112.59(11)
C2 C3 H3A 109.1
C4 C3 H3A 109.1
C2 C3 H3B 109.1
C4 C3 H3B 109.1
H3A C3 H3B 107.8
O3 C4 C5 110.16(11)
O3 C4 C8 109.64(11)
C5 C4 C8 111.26(11)
O3 C4 C3 106.41(11)
C5 C4 C3 107.72(11)
C8 C4 C3 111.52(11)
C6 C5 C4 113.73(11)
C6 C5 H5A 108.8
C4 C5 H5A 108.8
C6 C5 H5B 108.8
C4 C5 H5B 108.8
H5A C5 H5B 107.7
O5 C6 O4 124.07(14)
O5 C6 C5 124.44(13)
O4 C6 C5 111.46(12)
O4 C7 H7A 109.5
O4 C7 H7B 109.5
H7A C7 H7B 109.5
O4 C7 H7C 109.5
H7A C7 H7C 109.5
H7B C7 H7C 109.5
O7 C8 O6 125.36(13)
O7 C8 C4 123.63(13)
O6 C8 C4 111.01(11)
O6 C9 H9A 109.5
O6 C9 H9B 109.5
H9A C9 H9B 109.5
O6 C9 H9C 109.5
H9A C9 H9C 109.5
H9B C9 H9C 109.5
C2 O1 C1 115.46(12)
C4 O3 H3 109.9(15)
C6 O4 C7 115.72(12)
C8 O6 C9 115.65(11)

loop_
_geom_bond_atom_site_label_1
_geom_bond_atom_site_label_2
_geom_bond_distance
C1 O1 1.4497(19)
C1 H1A 0.9800
C1 H1B 0.9800
C1 H1C 0.9800
C2 O2 1.2047(18)
C2 O1 1.3372(18)
C2 C3 1.506(2)
C3 C4 1.5405(19)
C3 H3A 0.9900
C3 H3B 0.9900
C4 O3 1.4107(16)
C4 C5 1.5348(19)
C4 C8 1.5398(18)
C5 C6 1.502(2)
C5 H5A 0.9900
C5 H5B 0.9900
C6 O5 1.2083(18)
C6 O4 1.3279(18)
C7 O4 1.4494(19)
C7 H7A 0.9800
C7 H7B 0.9800
C7 H7C 0.9800
C8 O7 1.2036(18)
C8 O6 1.3352(17)
C9 O6 1.4537(17)
C9 H9A 0.9800
C9 H9B 0.9800
C9 H9C 0.9800
O3 H3 0.80(2)

loop_
_geom_hbond_atom_site_label_D
_geom_hbond_atom_site_label_H
_geom_hbond_atom_site_label_A
_geom_hbond_site_symmetry_A
_geom_hbond_distance_DH
_geom_hbond_distance_HA
_geom_hbond_distance_DA
_geom_hbond_angle_DHA
_geom_hbond_publ_flag
C1 H1B O4 1_445 0.98 2.65 3.393(2) 132.9 yes
C1 H1C O5 1_545 0.98 2.56 3.520(2) 167.3 yes
C3 H3A O1 2_556 0.99 2.66 3.6388(18) 170.1 yes
C5 H5A O2 2_656 0.99 2.51 3.4610(18) 160.2 yes
C7 H7C O7 2_667 0.98 2.53 3.3008(19) 135.2 yes
C9 H9B O2 2_556 0.98 2.61 3.423(2) 140.4 yes
C9 H9B O3 1_455 0.98 2.64 3.2576(17) 121.0 yes
C9 H9C O7 2_567 0.98 2.61 3.4147(19) 139.9 yes
O3 H3 O5 2_667 0.80(2) 2.14(2) 2.8428(15) 147(2) yes

loop_
_geom_torsion_atom_site_label_1
_geom_torsion_atom_site_label_2
_geom_torsion_atom_site_label_3
_geom_torsion_atom_site_label_4
_geom_torsion
O2 C2 C3 C4 -116.42(15)
O1 C2 C3 C4 63.70(15)
C2 C3 C4 O3 51.89(14)
C2 C3 C4 C5 170.01(11)
C2 C3 C4 C8 -67.63(15)
O3 C4 C5 C6 -65.67(14)
C8 C4 C5 C6 56.14(15)
C3 C4 C5 C6 178.65(11)
C4 C5 C6 O5 -34.35(19)
C4 C5 C6 O4 147.68(12)
O3 C4 C8 O7 1.38(19)
C5 C4 C8 O7 -120.73(15)
C3 C4 C8 O7 118.97(15)
O3 C4 C8 O6 -178.93(11)
C5 C4 C8 O6 58.96(15)
C3 C4 C8 O6 -61.34(15)
O2 C2 O1 C1 2.2(2)
C3 C2 O1 C1 -177.89(13)
O5 C6 O4 C7 -5.5(2)
C5 C6 O4 C7 172.48(12)
O7 C8 O6 C9 3.0(2)
C4 C8 O6 C9 -176.68(11)

_cod_database_fobs_code 2242616
